data_1513530
loop_
_publ_author_name
'Rana, Anup'
'Panda, Pradeepta K.'

_publ_section_title
;
 \b-Octamethoxyporphycenes.
;
_journal_issue 1
_journal_name_full 'Organic letters'
_journal_page_first 78
_journal_page_last 81
_journal_paper_doi 10.1021/ol403068j
_journal_volume 16
_journal_year 2014
_chemical_formula_sum 'C28 H30 N4 O9'
_chemical_formula_weight 566.56
_chemical_name_systematic
; 
 ? 
;
_space_group_IT_number 61
_symmetry_cell_setting orthorhombic
_symmetry_space_group_name_Hall '-P 2ac 2ab'
_symmetry_space_group_name_H-M 'P b c a'
_atom_sites_solution_hydrogens geom
_atom_sites_solution_primary direct
_atom_sites_solution_secondary difmap
_audit_creation_method SHELXL-97
_cell_angle_alpha 90.00
_cell_angle_beta 90.00
_cell_angle_gamma 90.00
_cell_formula_units_Z 4
_cell_length_a 13.867(2)
_cell_length_b 12.856(2)
_cell_length_c 15.535(2)
_cell_measurement_reflns_used 2240
_cell_measurement_temperature 298(2)
_cell_measurement_theta_max 18.21
_cell_measurement_theta_min 2.53
_cell_volume 2769.5(7)
_computing_cell_refinement 'Bruker SMART'
_computing_data_collection 'Bruker SMART'
_computing_data_reduction 'Bruker SAINT'
_computing_molecular_graphics 'Bruker SHELXTL'
_computing_publication_material 'Bruker SHELXTL'
_computing_structure_refinement 'SHELXL-97 (Sheldrick, 1997)'
_computing_structure_solution 'SHELXS-97 (Sheldrick, 1990)'
_diffrn_ambient_temperature 298(2)
_diffrn_measured_fraction_theta_full 1.000
_diffrn_measured_fraction_theta_max 1.000
_diffrn_radiation_monochromator graphite
_diffrn_radiation_source 'fine-focus sealed tube'
_diffrn_radiation_type MoK\a
_diffrn_radiation_wavelength 0.71073
_diffrn_reflns_av_R_equivalents 0.0730
_diffrn_reflns_av_sigmaI/netI 0.0411
_diffrn_reflns_limit_h_max 17
_diffrn_reflns_limit_h_min -17
_diffrn_reflns_limit_k_max 15
_diffrn_reflns_limit_k_min -15
_diffrn_reflns_limit_l_max 19
_diffrn_reflns_limit_l_min -19
_diffrn_reflns_number 26946
_diffrn_reflns_theta_full 26.03
_diffrn_reflns_theta_max 26.03
_diffrn_reflns_theta_min 2.53
_exptl_absorpt_coefficient_mu 0.103
_exptl_absorpt_correction_T_max 0.9878
_exptl_absorpt_correction_T_min 0.9837
_exptl_absorpt_correction_type multi-scan
_exptl_absorpt_process_details 'Bruker AXS SADABS program'
_exptl_crystal_colour purple
_exptl_crystal_density_diffrn 1.359
_exptl_crystal_density_method 'not measured'
_exptl_crystal_description plate
_exptl_crystal_F_000 1192
_exptl_crystal_size_max 0.16
_exptl_crystal_size_mid 0.14
_exptl_crystal_size_min 0.12
_refine_diff_density_max 0.280
_refine_diff_density_min -0.935
_refine_diff_density_rms 0.076
_refine_ls_extinction_method none
_refine_ls_goodness_of_fit_ref 1.049
_refine_ls_hydrogen_treatment mixed
_refine_ls_matrix_type full
_refine_ls_number_parameters 195
_refine_ls_number_reflns 2724
_refine_ls_number_restraints 0
_refine_ls_restrained_S_all 1.049
_refine_ls_R_factor_all 0.1500
_refine_ls_R_factor_gt 0.0881
_refine_ls_shift/su_max 0.000
_refine_ls_shift/su_mean 0.000
_refine_ls_structure_factor_coef Fsqd
_refine_ls_weighting_details 'calc w=1/[\s^2^(Fo^2^)+(0.1597P)^2^+3.4136P] where P=(Fo^2^+2Fc^2^)/3'
_refine_ls_weighting_scheme calc
_refine_ls_wR_factor_gt 0.2659
_refine_ls_wR_factor_ref 0.3191
_reflns_number_gt 1501
_reflns_number_total 2724
_reflns_threshold_expression >2sigma(I)
_cod_data_source_file san_s.cif
_cod_data_source_block san_s
_cod_depositor_comments
;
The following automatic conversions were performed:

'_symmetry_cell_setting' value 'Orthorhombic' changed to
'orthorhombic' according to
/usr/data/users/saulius/automatic-downloads/current/ACS/lib/dictionaries/cif_core.dic
dictionary named 'cif_core.dic' version 2.4.2 from 2011-04-26.

Automatic conversion script
Id: cif_fix_values 2281 2013-09-26 08:29:07Z andrius 
;
_cod_original_cell_volume 2769.6(7)
_cod_original_sg_symbol_H-M 'Pbca '
_cod_database_code 1513530

loop_
_symmetry_equiv_pos_as_xyz
'x, y, z'
'-x+1/2, -y, z+1/2'
'-x, y+1/2, -z+1/2'
'x+1/2, -y+1/2, -z'
'-x, -y, -z'
'x-1/2, y, -z-1/2'
'x, -y-1/2, z-1/2'
'-x-1/2, y-1/2, z'

loop_
_atom_site_label
_atom_site_type_symbol
_atom_site_fract_x
_atom_site_fract_y
_atom_site_fract_z
_atom_site_U_iso_or_equiv
_atom_site_adp_type
_atom_site_occupancy
_atom_site_symmetry_multiplicity
_atom_site_calc_flag
_atom_site_refinement_flags
N2 N 0.0512(2) 0.3615(3) 1.0046(2) 0.0520(10) Uani 1 1 d .
N1 N -0.0812(4) 0.4689(5) 1.1008(3) 0.0555(14) Uani 1 1 d .
O2 O -0.1232(2) 0.2490(3) 1.2352(2) 0.0727(11) Uani 1 1 d .
C5 C 0.0061(3) 0.3136(4) 1.0727(3) 0.0524(11) Uani 1 1 d .
C4 C -0.0613(3) 0.3697(4) 1.1214(3) 0.0505(11) Uani 1 1 d .
C8 C 0.1143(3) 0.2920(4) 0.9698(3) 0.0551(12) Uani 1 1 d .
C3 C -0.1195(3) 0.3434(4) 1.1946(3) 0.0557(12) Uani 1 1 d .
O1 O -0.2408(3) 0.4466(3) 1.2753(3) 0.0949(14) Uani 1 1 d .
C2 C -0.1742(3) 0.4282(4) 1.2125(3) 0.0629(13) Uani 1 1 d .
O3 O 0.0204(4) 0.1416(4) 1.1437(3) 0.1079(16) Uani 1 1 d .
C9 C 0.1769(4) 0.3083(4) 0.9002(3) 0.0648(13) Uani 1 1 d .
H6 H 0.2157 0.2515 0.8871 0.078 Uiso 1 1 calc R
C10 C 0.1912(4) 0.3937(4) 0.8475(3) 0.0653(14) Uani 1 1 d .
H7 H 0.2372 0.3832 0.8047 0.078 Uiso 1 1 calc R
C7 C 0.1098(4) 0.1972(4) 1.0164(3) 0.0628(13) Uani 1 1 d .
C6 C 0.0439(4) 0.2099(4) 1.0799(3) 0.0659(14) Uani 1 1 d .
C1 C -0.1501(3) 0.5090(4) 1.1535(3) 0.0566(12) Uani 1 1 d .
O4 O 0.1624(4) 0.1128(3) 0.9948(3) 0.0983(15) Uani 1 1 d .
C13 C -0.0591(5) 0.2381(6) 1.3067(4) 0.101(2) Uani 1 1 d .
H13A H 0.0038 0.2628 1.2909 0.152 Uiso 1 1 calc R
H13B H -0.0552 0.1662 1.3229 0.152 Uiso 1 1 calc R
H13C H -0.0830 0.2781 1.3544 0.152 Uiso 1 1 calc R
C14 C -0.2975(6) 0.3685(7) 1.3049(6) 0.134(3) Uani 1 1 d .
H14A H -0.3283 0.3346 1.2572 0.201 Uiso 1 1 calc R
H14B H -0.3457 0.3965 1.3428 0.201 Uiso 1 1 calc R
H14C H -0.2587 0.3191 1.3356 0.201 Uiso 1 1 calc R
C12 C -0.0273(8) 0.0538(7) 1.1249(7) 0.169(5) Uani 1 1 d .
H12A H -0.0801 0.0695 1.0871 0.253 Uiso 1 1 calc R
H12B H -0.0516 0.0234 1.1770 0.253 Uiso 1 1 calc R
H12C H 0.0156 0.0058 1.0972 0.253 Uiso 1 1 calc R
C11 C 0.2290(7) 0.0819(9) 1.0507(5) 0.166(5) Uani 1 1 d .
H11A H 0.2047 0.0895 1.1082 0.250 Uiso 1 1 calc R
H11B H 0.2859 0.1236 1.0439 0.250 Uiso 1 1 calc R
H11C H 0.2445 0.0102 1.0403 0.250 Uiso 1 1 calc R
O5 O 0.0000 0.5000 0.0000 0.138(3) Uani 1 2 d S
H1A H -0.072(3) 0.495(3) 1.077(3) 0.009(14) Uiso 1 1 d .

loop_
_atom_site_aniso_label
_atom_site_aniso_U_11
_atom_site_aniso_U_22
_atom_site_aniso_U_33
_atom_site_aniso_U_23
_atom_site_aniso_U_13
_atom_site_aniso_U_12
N2 0.0428(19) 0.063(2) 0.050(2) -0.0040(18) -0.0016(17) 0.0020(17)
N1 0.050(3) 0.069(4) 0.048(3) 0.003(3) 0.005(2) -0.005(2)
O2 0.072(2) 0.079(3) 0.067(2) 0.0086(18) -0.0034(18) -0.0243(18)
C5 0.050(2) 0.060(3) 0.047(2) -0.003(2) -0.008(2) -0.005(2)
C4 0.041(2) 0.063(3) 0.047(2) -0.004(2) -0.0045(19) -0.010(2)
C8 0.049(2) 0.063(3) 0.053(3) -0.011(2) -0.004(2) 0.006(2)
C3 0.051(3) 0.068(3) 0.049(2) -0.002(2) -0.001(2) -0.017(2)
O1 0.097(3) 0.103(3) 0.084(3) -0.013(2) 0.048(2) -0.025(2)
C2 0.053(3) 0.085(4) 0.052(3) -0.009(2) 0.014(2) -0.018(3)
O3 0.156(4) 0.078(3) 0.091(3) 0.017(2) 0.027(3) -0.004(3)
C9 0.059(3) 0.074(3) 0.061(3) -0.011(3) 0.005(2) 0.014(2)
C10 0.057(3) 0.082(4) 0.057(3) -0.012(3) 0.014(2) 0.006(3)
C7 0.072(3) 0.055(3) 0.061(3) -0.011(2) -0.004(3) 0.009(2)
C6 0.077(3) 0.064(3) 0.057(3) 0.001(2) -0.007(3) -0.005(3)
C1 0.045(2) 0.075(3) 0.050(2) -0.011(2) 0.007(2) -0.008(2)
O4 0.129(4) 0.071(3) 0.094(3) -0.012(2) 0.001(3) 0.035(3)
C13 0.111(5) 0.120(5) 0.074(4) 0.022(4) -0.027(4) -0.012(4)
C14 0.118(6) 0.130(6) 0.154(7) -0.035(6) 0.084(6) -0.053(5)
C12 0.229(11) 0.090(6) 0.188(10) -0.022(6) 0.105(9) -0.071(6)
C11 0.180(9) 0.213(11) 0.107(6) 0.007(6) 0.008(6) 0.134(9)
O5 0.136(7) 0.147(7) 0.131(7) 0.006(6) -0.011(6) -0.021(6)

loop_
_atom_type_symbol
_atom_type_description
_atom_type_scat_dispersion_real
_atom_type_scat_dispersion_imag
_atom_type_scat_source
C C 0.0033 0.0016 'International Tables Vol C Tables 4.2.6.8 and 6.1.1.4'
H H 0.0000 0.0000 'International Tables Vol C Tables 4.2.6.8 and 6.1.1.4'
N N 0.0061 0.0033 'International Tables Vol C Tables 4.2.6.8 and 6.1.1.4'
O O 0.0106 0.0060 'International Tables Vol C Tables 4.2.6.8 and 6.1.1.4'

loop_
_geom_angle_atom_site_label_1
_geom_angle_atom_site_label_2
_geom_angle_atom_site_label_3
_geom_angle
_geom_angle_site_symmetry_1
_geom_angle_site_symmetry_3
C8 N2 C5 107.7(4) . .
C4 N1 C1 111.1(5) . .
C4 N1 H1A 137(6) . .
C1 N1 H1A 111(6) . .
C3 O2 C13 114.9(4) . .
N2 C5 C4 119.2(4) . .
N2 C5 C6 108.1(4) . .
C4 C5 C6 132.7(4) . .
N1 C4 C5 119.7(4) . .
N1 C4 C3 107.3(4) . .
C5 C4 C3 132.9(5) . .
N2 C8 C9 127.3(5) . .
N2 C8 C7 109.4(4) . .
C9 C8 C7 123.3(4) . .
C2 C3 O2 126.6(4) . .
C2 C3 C4 106.7(4) . .
O2 C3 C4 126.6(4) . .
C14 O1 C2 120.4(5) . .
C3 C2 O1 131.6(5) . .
C3 C2 C1 108.8(4) . .
O1 C2 C1 119.5(5) . .
C12 O3 C6 120.2(6) . .
C10 C9 C8 131.7(5) . .
C10 C9 H6 114.2 . .
C8 C9 H6 114.2 . .
C1 C10 C9 131.9(4) 5_567 .
C1 C10 H7 114.1 5_567 .
C9 C10 H7 114.1 . .
O4 C7 C6 130.0(5) . .
O4 C7 C8 122.7(5) . .
C6 C7 C8 107.3(4) . .
C7 C6 O3 127.8(5) . .
C7 C6 C5 107.5(4) . .
O3 C6 C5 124.6(5) . .
N1 C1 C10 129.0(5) . 5_567
N1 C1 C2 106.0(5) . .
C10 C1 C2 124.9(4) 5_567 .
C11 O4 C7 117.0(6) . .
O2 C13 H13A 109.5 . .
O2 C13 H13B 109.5 . .
H13A C13 H13B 109.5 . .
O2 C13 H13C 109.5 . .
H13A C13 H13C 109.5 . .
H13B C13 H13C 109.5 . .
O1 C14 H14A 109.5 . .
O1 C14 H14B 109.5 . .
H14A C14 H14B 109.5 . .
O1 C14 H14C 109.5 . .
H14A C14 H14C 109.5 . .
H14B C14 H14C 109.5 . .
O3 C12 H12A 109.5 . .
O3 C12 H12B 109.5 . .
H12A C12 H12B 109.5 . .
O3 C12 H12C 109.5 . .
H12A C12 H12C 109.5 . .
H12B C12 H12C 109.5 . .
O4 C11 H11A 109.5 . .
O4 C11 H11B 109.5 . .
H11A C11 H11B 109.5 . .
O4 C11 H11C 109.5 . .
H11A C11 H11C 109.5 . .
H11B C11 H11C 109.5 . .

loop_
_geom_bond_atom_site_label_1
_geom_bond_atom_site_label_2
_geom_bond_distance
_geom_bond_site_symmetry_2
N2 C8 1.362(6) .
N2 C5 1.374(6) .
N1 C4 1.344(8) .
N1 C1 1.360(7) .
N1 H1A 0.52(4) .
O2 C3 1.368(6) .
O2 C13 1.429(6) .
C5 C4 1.403(6) .
C5 C6 1.437(7) .
C4 C3 1.434(6) .
C8 C9 1.402(7) .
C8 C7 1.419(7) .
C3 C2 1.357(7) .
O1 C14 1.356(8) .
O1 C2 1.365(6) .
C2 C1 1.425(7) .
O3 C12 1.340(9) .
O3 C6 1.363(7) .
C9 C10 1.383(7) .
C9 H6 0.9300 .
C10 C1 1.375(7) 5_567
C10 H7 0.9300 .
C7 O4 1.350(6) .
C7 C6 1.355(7) .
C1 C10 1.375(7) 5_567
O4 C11 1.329(9) .
C13 H13A 0.9600 .
C13 H13B 0.9600 .
C13 H13C 0.9600 .
C14 H14A 0.9600 .
C14 H14B 0.9600 .
C14 H14C 0.9600 .
C12 H12A 0.9600 .
C12 H12B 0.9600 .
C12 H12C 0.9600 .
C11 H11A 0.9600 .
C11 H11B 0.9600 .
C11 H11C 0.9600 .
